data_7011234
loop_
_publ_author_name
'Nayan K. Solanki'
'Michael A. Leech'
'Eric J. L. McInnes'
'Frank E. Mabbs'
'Judith A. K. Howard'
'Colin A. Kilner'
'Jeremy M. Rawson'
'Malcolm A. Halcrow'

_publ_section_title
;
 A crystallographic and EPR study of the fluxional Cu(II) ion in
 [CuL2][BF4]2 (L = 2,6-dipyrazol-1-ylpyridine)
;
_journal_issue 7
_journal_name_full 'J. Chem. Soc., Dalton Trans.'
_journal_page_first 1295
_journal_page_last 1301
_journal_paper_doi 10.1039/b109201b
_journal_year 2002
_chemical_formula_moiety '[C22 H18 N10 Zn] 2[B F4]'
_chemical_formula_sum 'C22 H18 B2 F8 N10 Zn'
_chemical_formula_weight 661.45
_chemical_name_systematic
; 
Bis-[2,6-di-(pyrazol-1-yl)pyridine]zinc(II) ditetrafluoroborate
;
_space_group_IT_number 4
_symmetry_cell_setting monoclinic
_symmetry_space_group_name_Hall 'P 2yb'
_symmetry_space_group_name_H-M 'P 1 21 1'
_atom_sites_solution_hydrogens geom
_atom_sites_solution_primary direct
_atom_sites_solution_secondary difmap
_audit_creation_method SHELXL-97
_cell_angle_alpha 90.00
_cell_angle_beta 96.8011(12)
_cell_angle_gamma 90.00
_cell_formula_units_Z 2
_cell_length_a 8.4635(2)
_cell_length_b 8.4801(2)
_cell_length_c 18.8401(6)
_cell_measurement_reflns_used 10224
_cell_measurement_temperature 150(2)
_cell_measurement_theta_max 27.54
_cell_measurement_theta_min 3.41
_cell_volume 1342.66(6)
_computing_cell_refinement 'DENZO-SMN (Otwinowski & Minor, 1996)'
_computing_data_collection 'COLLECT (Nonius, 1999)'
_computing_data_reduction 'DENZO-SMN (Otwinowski & Minor, 1996)'
_computing_molecular_graphics 'ORTEX (McArdle, 1995)'
_computing_publication_material 'local program'
_computing_structure_refinement 'SHELXL-97 (Sheldrick, 1997)'
_computing_structure_solution 'SHELXS-97 (Sheldrick, 1990)'
_diffrn_ambient_temperature 150(2)
_diffrn_detector_area_resol_mean 9.091
_diffrn_measured_fraction_theta_full 0.984
_diffrn_measured_fraction_theta_max 0.984
_diffrn_measurement_device_type 'Nonius KappaCCD area detector diffractometer'
_diffrn_measurement_method 'Area detector scans'
_diffrn_radiation_monochromator graphite
_diffrn_radiation_source 'fine-focus sealed tube'
_diffrn_radiation_type MoK\a
_diffrn_radiation_wavelength 0.71073
_diffrn_reflns_av_R_equivalents 0.0380
_diffrn_reflns_av_sigmaI/netI 0.0730
_diffrn_reflns_limit_h_max 10
_diffrn_reflns_limit_h_min -10
_diffrn_reflns_limit_k_max 10
_diffrn_reflns_limit_k_min -9
_diffrn_reflns_limit_l_max 24
_diffrn_reflns_limit_l_min -24
_diffrn_reflns_number 10224
_diffrn_reflns_theta_full 27.54
_diffrn_reflns_theta_max 27.54
_diffrn_reflns_theta_min 3.41
_exptl_absorpt_coefficient_mu 1.005
_exptl_absorpt_correction_T_max 0.9330
_exptl_absorpt_correction_T_min 0.8975
_exptl_absorpt_correction_type multi-scan
_exptl_absorpt_process_details
;
Using multiple and symmetry-related data measurements via the program SORTAV
See R.H. Blessing, Acta Cryst (1995), A51, 33-38 
;
_exptl_crystal_colour Colourless
_exptl_crystal_density_diffrn 1.636
_exptl_crystal_density_method 'not measured'
_exptl_crystal_description Block
_exptl_crystal_F_000 664
_exptl_crystal_size_max 0.11
_exptl_crystal_size_mid 0.09
_exptl_crystal_size_min 0.07
_refine_diff_density_max 0.391
_refine_diff_density_min -0.444
_refine_diff_density_rms 0.059
_refine_ls_abs_structure_details 'Flack H D (1983), Acta Cryst. A39, 876-881'
_refine_ls_abs_structure_Flack 0.004(11)
_refine_ls_extinction_coef 0.019(2)
_refine_ls_extinction_expression Fc^*^=kFc[1+0.001xFc^2^\l^3^/sin(2\q)]^-1/4^
_refine_ls_extinction_method SHELXL
_refine_ls_goodness_of_fit_ref 1.056
_refine_ls_hydrogen_treatment constr
_refine_ls_matrix_type full
_refine_ls_number_parameters 414
_refine_ls_number_reflns 5615
_refine_ls_number_restraints 29
_refine_ls_restrained_S_all 1.064
_refine_ls_R_factor_all 0.0503
_refine_ls_R_factor_gt 0.0401
_refine_ls_shift/su_max 0.001
_refine_ls_shift/su_mean 0.000
_refine_ls_structure_factor_coef Fsqd
_refine_ls_weighting_details 'calc w=1/[\s^2^(Fo^2^)+(0.0000P)^2^+0.4164P] where P=(Fo^2^+2Fc^2^)/3'
_refine_ls_weighting_scheme calc
_refine_ls_wR_factor_gt 0.0867
_refine_ls_wR_factor_ref 0.0921
_reflns_number_gt 4961
_reflns_number_total 5615
_reflns_threshold_expression >2sigma(I)
_cod_data_source_file b109201b.txt
_cod_data_source_block mh49
_cod_depositor_comments
;
The following automatic conversions were performed:
'_symmetry_cell_setting' value 'Monoclinic' changed to 'monoclinic'
according to '/home/saulius/struct/CIF-dictionaries/cif_core.dic'
dictionary named 'cif_core.dic' version 2.4.1 from 2010-06-29.

Automatic conversion script
Id: cif_fix_enum 1527 2010-12-29 10:47:43Z saulius 
;
_cod_original_sg_symbol_H-M 'P 21'
_cod_database_code 7011234

loop_
_symmetry_equiv_pos_as_xyz
'x, y, z'
'-x, y+1/2, -z'

loop_
_atom_site_label
_atom_site_type_symbol
_atom_site_fract_x
_atom_site_fract_y
_atom_site_fract_z
_atom_site_U_iso_or_equiv
_atom_site_adp_type
_atom_site_occupancy
_atom_site_symmetry_multiplicity
_atom_site_calc_flag
_atom_site_refinement_flags
_atom_site_disorder_assembly
_atom_site_disorder_group
Zn1 Zn 0.73666(4) 0.22120(5) 0.747007(18) 0.02899(12) Uani 1 1 d . . .
N1 N 0.8378(3) 0.0024(3) 0.79267(14) 0.0313(6) Uani 1 1 d . . .
N2 N 0.8428(3) -0.0032(3) 0.86584(14) 0.0287(6) Uani 1 1 d . . .
C1 C 0.9072(4) -0.1296(4) 0.7753(2) 0.0354(8) Uani 1 1 d . . .
H1 H 0.9211 -0.1595 0.7279 0.043 Uiso 1 1 calc R . .
C2 C 0.9575(4) -0.2199(5) 0.8365(2) 0.0408(9) Uani 1 1 d . . .
H2 H 1.0101 -0.3190 0.8383 0.049 Uiso 1 1 calc R . .
C3 C 0.9151(4) -0.1350(4) 0.8925(2) 0.0370(8) Uani 1 1 d . . .
H3 H 0.9333 -0.1638 0.9415 0.044 Uiso 1 1 calc R . .
N3 N 0.7332(3) 0.2439(4) 0.85772(13) 0.0266(6) Uani 1 1 d . . .
C4 C 0.7851(4) 0.1278(4) 0.90145(17) 0.0287(7) Uani 1 1 d . . .
C5 C 0.7838(4) 0.1344(4) 0.97479(18) 0.0338(7) Uani 1 1 d . . .
H5 H 0.8201 0.0489 1.0050 0.041 Uiso 1 1 calc R . .
C6 C 0.7269(4) 0.2721(4) 1.00178(19) 0.0367(9) Uani 1 1 d . . .
H6 H 0.7240 0.2815 1.0519 0.044 Uiso 1 1 calc R . .
C7 C 0.6739(4) 0.3969(4) 0.95772(18) 0.0340(8) Uani 1 1 d . . .
H7 H 0.6354 0.4919 0.9762 0.041 Uiso 1 1 calc R . .
C8 C 0.6803(4) 0.3754(4) 0.88566(18) 0.0296(7) Uani 1 1 d . . .
N4 N 0.6310(3) 0.4903(3) 0.83327(15) 0.0300(6) Uani 1 1 d . . .
N5 N 0.6489(3) 0.4591(3) 0.76411(15) 0.0318(6) Uani 1 1 d . . .
C9 C 0.5663(4) 0.6363(4) 0.8403(2) 0.0396(8) Uani 1 1 d . . .
H9 H 0.5406 0.6832 0.8833 0.048 Uiso 1 1 calc R . .
C10 C 0.5456(4) 0.7019(5) 0.77382(19) 0.0401(8) Uani 1 1 d . . .
H10 H 0.5045 0.8035 0.7611 0.048 Uiso 1 1 calc R . .
C11 C 0.5980(4) 0.5877(4) 0.7282(2) 0.0353(8) Uani 1 1 d . . .
H11 H 0.5971 0.6006 0.6781 0.042 Uiso 1 1 calc R . .
N6 N 0.9613(3) 0.3149(4) 0.72201(15) 0.0322(6) Uani 1 1 d . . .
N7 N 0.9697(3) 0.3302(3) 0.65008(14) 0.0286(6) Uani 1 1 d . . .
C12 C 1.0890(4) 0.3879(4) 0.7524(2) 0.0380(8) Uani 1 1 d . . .
H12 H 1.1162 0.3964 0.8027 0.046 Uiso 1 1 calc R . .
C13 C 1.1793(4) 0.4511(5) 0.7024(2) 0.0429(9) Uani 1 1 d . . .
H13 H 1.2758 0.5088 0.7115 0.052 Uiso 1 1 calc R . .
C14 C 1.1005(4) 0.4130(4) 0.6376(2) 0.0374(8) Uani 1 1 d . . .
H14 H 1.1312 0.4394 0.5922 0.045 Uiso 1 1 calc R . .
N8 N 0.7210(3) 0.2204(4) 0.63470(12) 0.0270(5) Uani 1 1 d . . .
C15 C 0.8434(4) 0.2707(4) 0.60185(18) 0.0292(7) Uani 1 1 d . . .
C16 C 0.8438(4) 0.2670(4) 0.52876(18) 0.0341(8) Uani 1 1 d . . .
H16 H 0.9329 0.3020 0.5068 0.041 Uiso 1 1 calc R . .
C17 C 0.7085(4) 0.2100(5) 0.48898(16) 0.0368(7) Uani 1 1 d . . .
H17 H 0.7040 0.2061 0.4384 0.044 Uiso 1 1 calc R . .
C18 C 0.5780(4) 0.1580(4) 0.52151(17) 0.0343(8) Uani 1 1 d . . .
H18 H 0.4845 0.1188 0.4944 0.041 Uiso 1 1 calc R . .
C19 C 0.5919(4) 0.1665(4) 0.59529(17) 0.0273(7) Uani 1 1 d . . .
N9 N 0.4715(3) 0.1199(3) 0.63649(14) 0.0284(6) Uani 1 1 d . . .
N10 N 0.4981(3) 0.1316(3) 0.70894(15) 0.0301(6) Uani 1 1 d . . .
C20 C 0.3232(4) 0.0612(4) 0.6151(2) 0.0362(8) Uani 1 1 d . . .
H20 H 0.2780 0.0417 0.5673 0.043 Uiso 1 1 calc R . .
C21 C 0.2526(4) 0.0361(4) 0.6757(2) 0.0380(8) Uani 1 1 d . . .
H21 H 0.1488 -0.0040 0.6787 0.046 Uiso 1 1 calc R . .
C22 C 0.3655(4) 0.0818(4) 0.7325(2) 0.0326(7) Uani 1 1 d . . .
H22 H 0.3489 0.0777 0.7814 0.039 Uiso 1 1 calc R . .
B1 B 0.7949(5) 0.7769(5) 0.5760(2) 0.0378(10) Uani 1 1 d . . .
F1 F 0.6796(3) 0.8369(3) 0.61457(12) 0.0509(6) Uani 1 1 d . . .
F2 F 0.7681(3) 0.8322(3) 0.50521(12) 0.0506(6) Uani 1 1 d . . .
F3 F 0.7812(3) 0.6144(3) 0.57361(14) 0.0554(7) Uani 1 1 d . . .
F4 F 0.9436(3) 0.8211(4) 0.60535(14) 0.0797(10) Uani 1 1 d . . .
B2 B 0.7289(5) 0.7645(5) 1.0701(2) 0.0451(11) Uani 1 1 d D . .
F5 F 0.6601(3) 0.7707(3) 0.99885(11) 0.0515(6) Uani 1 1 d D A .
F6 F 0.6738(16) 0.8964(15) 1.1047(6) 0.044(4) Uani 0.50 1 d PD A 1
F7 F 0.8917(6) 0.7828(12) 1.0676(4) 0.0461(18) Uani 0.50 1 d PD A 1
F8 F 0.6855(17) 0.6258(12) 1.0986(4) 0.073(4) Uani 0.50 1 d PD A 1
F9 F 0.6560(16) 0.8404(14) 1.1200(6) 0.047(5) Uiso 0.25 1 d PD A 2
F10 F 0.8903(14) 0.8344(17) 1.0735(9) 0.054(5) Uiso 0.25 1 d PD A 2
F11 F 0.7628(17) 0.6106(14) 1.0970(8) 0.069(5) Uiso 0.25 1 d PD A 2
F12 F 0.695(3) 0.907(2) 1.1030(12) 0.044(8) Uiso 0.25 1 d PD A 3
F13 F 0.8866(13) 0.733(2) 1.0777(8) 0.056(5) Uiso 0.25 1 d PD A 3
F14 F 0.648(3) 0.642(3) 1.1024(11) 0.065(6) Uiso 0.25 1 d PD A 3

loop_
_atom_site_aniso_label
_atom_site_aniso_U_11
_atom_site_aniso_U_22
_atom_site_aniso_U_33
_atom_site_aniso_U_23
_atom_site_aniso_U_13
_atom_site_aniso_U_12
Zn1 0.02923(19) 0.0333(2) 0.02426(17) 0.00088(17) 0.00240(12) -0.00098(18)
N1 0.0294(14) 0.0393(16) 0.0244(14) 0.0017(12) -0.0005(11) -0.0014(11)
N2 0.0279(14) 0.0318(15) 0.0257(14) 0.0023(12) 0.0009(11) -0.0008(11)
C1 0.0351(19) 0.0341(19) 0.0375(19) -0.0032(16) 0.0061(14) 0.0002(14)
C2 0.036(2) 0.0384(19) 0.049(2) 0.0034(16) 0.0072(17) 0.0071(14)
C3 0.0329(19) 0.039(2) 0.0383(19) 0.0085(16) 0.0030(15) 0.0071(14)
N3 0.0245(12) 0.0306(17) 0.0245(12) 0.0008(13) 0.0026(9) -0.0027(11)
C4 0.0247(16) 0.0304(18) 0.0309(17) 0.0021(14) 0.0023(13) -0.0003(12)
C5 0.0329(18) 0.038(2) 0.0292(17) 0.0038(15) 0.0000(14) -0.0004(14)
C6 0.038(2) 0.046(2) 0.0258(17) -0.0029(15) 0.0025(14) -0.0051(14)
C7 0.0339(19) 0.037(2) 0.0307(17) -0.0042(15) 0.0032(14) -0.0035(14)
C8 0.0229(16) 0.0312(18) 0.0339(17) -0.0009(15) 0.0001(13) -0.0046(12)
N4 0.0289(15) 0.0294(15) 0.0314(15) 0.0000(12) 0.0027(11) -0.0010(11)
N5 0.0305(15) 0.0360(16) 0.0291(15) 0.0030(12) 0.0044(11) -0.0025(11)
C9 0.0364(19) 0.0285(19) 0.055(2) -0.0028(17) 0.0087(16) 0.0022(14)
C10 0.0364(17) 0.031(2) 0.051(2) 0.0054(18) -0.0001(14) -0.0011(16)
C11 0.0289(17) 0.036(2) 0.040(2) 0.0064(16) -0.0005(15) -0.0049(14)
N6 0.0286(15) 0.0389(17) 0.0281(14) 0.0001(12) -0.0008(11) 0.0012(11)
N7 0.0280(14) 0.0289(14) 0.0295(14) 0.0029(12) 0.0058(11) 0.0004(10)
C12 0.0274(18) 0.043(2) 0.041(2) -0.0065(17) -0.0034(15) 0.0009(14)
C13 0.0296(19) 0.040(2) 0.059(3) -0.0030(19) 0.0011(17) -0.0070(15)
C14 0.0341(19) 0.035(2) 0.045(2) 0.0006(16) 0.0122(16) -0.0060(14)
N8 0.0268(11) 0.0262(12) 0.0281(12) -0.0032(16) 0.0038(9) 0.0011(15)
C15 0.0287(17) 0.0276(17) 0.0319(17) 0.0017(13) 0.0065(13) 0.0022(11)
C16 0.0341(18) 0.038(2) 0.0326(17) 0.0024(14) 0.0119(14) 0.0040(13)
C17 0.0510(19) 0.0348(18) 0.0253(14) 0.0039(18) 0.0072(13) 0.005(2)
C18 0.0357(18) 0.0377(19) 0.0281(17) -0.0033(14) -0.0016(14) 0.0053(14)
C19 0.0258(16) 0.0237(15) 0.0320(16) -0.0007(12) 0.0017(13) 0.0009(11)
N9 0.0269(14) 0.0289(14) 0.0286(14) -0.0016(12) 0.0001(11) -0.0006(10)
N10 0.0287(14) 0.0316(15) 0.0303(14) 0.0011(12) 0.0045(11) 0.0005(11)
C20 0.0279(18) 0.0324(19) 0.046(2) -0.0054(16) -0.0037(15) -0.0045(13)
C21 0.0273(18) 0.0337(19) 0.054(2) 0.0021(17) 0.0066(16) -0.0022(14)
C22 0.0299(18) 0.0318(18) 0.0372(19) 0.0030(15) 0.0085(14) 0.0010(13)
B1 0.041(2) 0.038(2) 0.036(2) -0.0047(17) 0.0121(18) -0.0035(16)
F1 0.0619(15) 0.0448(13) 0.0508(14) 0.0080(11) 0.0272(12) 0.0126(11)
F2 0.0618(15) 0.0551(14) 0.0375(12) 0.0041(11) 0.0166(11) -0.0010(11)
F3 0.0693(17) 0.0337(12) 0.0607(15) -0.0020(11) -0.0028(12) 0.0130(11)
F4 0.0549(17) 0.135(3) 0.0499(15) -0.0304(16) 0.0104(12) -0.0404(17)
B2 0.051(3) 0.048(3) 0.039(2) -0.0079(19) 0.014(2) -0.0011(18)
F5 0.0629(15) 0.0533(15) 0.0386(12) -0.0109(10) 0.0072(10) -0.0072(10)
F6 0.027(4) 0.062(7) 0.040(5) -0.024(4) -0.001(3) 0.010(3)
F7 0.035(3) 0.062(6) 0.043(4) 0.023(4) 0.010(2) 0.031(3)
F8 0.133(12) 0.062(5) 0.032(3) 0.005(3) 0.038(5) -0.027(6)

loop_
_atom_type_symbol
_atom_type_description
_atom_type_scat_dispersion_real
_atom_type_scat_dispersion_imag
_atom_type_scat_source
C C 0.0033 0.0016 'International Tables Vol C Tables 4.2.6.8 and 6.1.1.4'
H H 0.0000 0.0000 'International Tables Vol C Tables 4.2.6.8 and 6.1.1.4'
N N 0.0061 0.0033 'International Tables Vol C Tables 4.2.6.8 and 6.1.1.4'
Zn Zn 0.2839 1.4301 'International Tables Vol C Tables 4.2.6.8 and 6.1.1.4'
B B 0.0013 0.0007 'International Tables Vol C Tables 4.2.6.8 and 6.1.1.4'
F F 0.0171 0.0103 'International Tables Vol C Tables 4.2.6.8 and 6.1.1.4'

loop_
_geom_angle_atom_site_label_1
_geom_angle_atom_site_label_2
_geom_angle_atom_site_label_3
_geom_angle
_geom_angle_site_symmetry_1
_geom_angle_site_symmetry_3
_geom_angle_publ_flag
N3 Zn1 N8 173.30(13) . . ?
N3 Zn1 N6 107.39(10) . . ?
N8 Zn1 N6 74.59(10) . . ?
N3 Zn1 N1 74.71(11) . . ?
N8 Zn1 N1 111.70(12) . . ?
N6 Zn1 N1 94.86(11) . . ?
N3 Zn1 N5 73.98(12) . . ?
N8 Zn1 N5 99.73(12) . . ?
N6 Zn1 N5 90.90(11) . . ?
N1 Zn1 N5 148.47(10) . . ?
N3 Zn1 N10 103.64(10) . . ?
N8 Zn1 N10 74.02(10) . . ?
N6 Zn1 N10 148.59(10) . . ?
N1 Zn1 N10 97.89(11) . . ?
N5 Zn1 N10 93.00(10) . . ?
C1 N1 N2 104.9(3) . . ?
C1 N1 Zn1 142.1(2) . . ?
N2 N1 Zn1 112.9(2) . . ?
C3 N2 N1 111.2(3) . . ?
C3 N2 C4 130.1(3) . . ?
N1 N2 C4 118.5(3) . . ?
N1 C1 C2 111.0(3) . . ?
C3 C2 C1 105.4(3) . . ?
N2 C3 C2 107.5(3) . . ?
C4 N3 C8 118.6(3) . . ?
C4 N3 Zn1 120.5(2) . . ?
C8 N3 Zn1 120.9(2) . . ?
N3 C4 C5 123.3(3) . . ?
N3 C4 N2 113.3(3) . . ?
C5 C4 N2 123.3(3) . . ?
C6 C5 C4 116.5(3) . . ?
C5 C6 C7 121.8(3) . . ?
C8 C7 C6 116.2(3) . . ?
N3 C8 C7 123.7(3) . . ?
N3 C8 N4 112.7(3) . . ?
C7 C8 N4 123.6(3) . . ?
N5 N4 C9 111.2(3) . . ?
N5 N4 C8 118.6(3) . . ?
C9 N4 C8 130.2(3) . . ?
C11 N5 N4 105.2(3) . . ?
C11 N5 Zn1 141.1(3) . . ?
N4 N5 Zn1 113.6(2) . . ?
C10 C9 N4 106.8(3) . . ?
C9 C10 C11 105.5(3) . . ?
N5 C11 C10 111.3(3) . . ?
C12 N6 N7 104.5(3) . . ?
C12 N6 Zn1 140.8(3) . . ?
N7 N6 Zn1 113.55(19) . . ?
C14 N7 N6 111.0(3) . . ?
C14 N7 C15 130.2(3) . . ?
N6 N7 C15 118.6(2) . . ?
N6 C12 C13 112.0(3) . . ?
C14 C13 C12 105.4(3) . . ?
N7 C14 C13 107.0(3) . . ?
C19 N8 C15 118.8(3) . . ?
C19 N8 Zn1 120.9(2) . . ?
C15 N8 Zn1 120.3(2) . . ?
N8 C15 C16 123.3(3) . . ?
N8 C15 N7 112.6(3) . . ?
C16 C15 N7 124.1(3) . . ?
C15 C16 C17 116.8(3) . . ?
C16 C17 C18 121.4(3) . . ?
C19 C18 C17 116.6(3) . . ?
N8 C19 C18 123.1(3) . . ?
N8 C19 N9 112.9(3) . . ?
C18 C19 N9 123.9(3) . . ?
N10 N9 C20 111.1(3) . . ?
N10 N9 C19 119.2(3) . . ?
C20 N9 C19 129.7(3) . . ?
C22 N10 N9 105.5(3) . . ?
C22 N10 Zn1 141.6(2) . . ?
N9 N10 Zn1 112.91(19) . . ?
N9 C20 C21 106.7(3) . . ?
C20 C21 C22 105.6(3) . . ?
N10 C22 C21 111.2(3) . . ?
F4 B1 F1 111.2(3) . . ?
F4 B1 F3 110.9(4) . . ?
F1 B1 F3 108.8(3) . . ?
F4 B1 F2 109.2(3) . . ?
F1 B1 F2 109.3(4) . . ?
F3 B1 F2 107.3(3) . . ?
F8 B2 F7 115.1(8) . . ?
F9 B2 F5 118.6(7) . . ?
F13 B2 F5 113.7(7) . . ?
F8 B2 F5 108.0(6) . . ?
F7 B2 F5 105.3(4) . . ?
F8 B2 F6 112.7(8) . . ?
F7 B2 F6 108.2(8) . . ?
F5 B2 F6 107.0(6) . . ?
F13 B2 F12 111.9(11) . . ?
F5 B2 F12 107.9(10) . . ?
F9 B2 F11 106.3(8) . . ?
F5 B2 F11 114.9(7) . . ?
F13 B2 F14 109.5(11) . . ?
F5 B2 F14 105.7(10) . . ?
F12 B2 F14 107.9(12) . . ?
F9 B2 F10 106.0(8) . . ?
F5 B2 F10 107.5(7) . . ?
F11 B2 F10 101.9(8) . . ?

loop_
_geom_bond_atom_site_label_1
_geom_bond_atom_site_label_2
_geom_bond_distance
_geom_bond_site_symmetry_2
_geom_bond_publ_flag
Zn1 N3 2.098(2) . ?
Zn1 N8 2.104(2) . ?
Zn1 N6 2.163(3) . ?
Zn1 N1 2.177(3) . ?
Zn1 N5 2.187(3) . ?
Zn1 N10 2.196(3) . ?
N1 C1 1.323(4) . ?
N1 N2 1.375(4) . ?
N2 C3 1.343(4) . ?
N2 C4 1.414(4) . ?
C1 C2 1.407(5) . ?
C2 C3 1.360(5) . ?
N3 C4 1.325(4) . ?
N3 C8 1.333(5) . ?
C4 C5 1.384(5) . ?
C5 C6 1.383(5) . ?
C6 C7 1.386(5) . ?
C7 C8 1.377(5) . ?
C8 N4 1.415(4) . ?
N4 N5 1.356(4) . ?
N4 C9 1.367(4) . ?
N5 C11 1.328(5) . ?
C9 C10 1.362(5) . ?
C10 C11 1.400(5) . ?
N6 C12 1.316(4) . ?
N6 N7 1.372(4) . ?
N7 C14 1.355(4) . ?
N7 C15 1.412(4) . ?
C12 C13 1.391(6) . ?
C13 C14 1.358(5) . ?
N8 C19 1.328(4) . ?
N8 C15 1.337(4) . ?
C15 C16 1.378(5) . ?
C16 C17 1.379(5) . ?
C17 C18 1.396(5) . ?
C18 C19 1.383(5) . ?
C19 N9 1.408(4) . ?
N9 N10 1.360(4) . ?
N9 C20 1.366(4) . ?
N10 C22 1.324(4) . ?
C20 C21 1.367(5) . ?
C21 C22 1.402(5) . ?
B1 F4 1.366(5) . ?
B1 F1 1.381(5) . ?
B1 F3 1.383(5) . ?
B1 F2 1.407(5) . ?
B2 F9 1.347(11) . ?
B2 F13 1.351(12) . ?
B2 F8 1.361(8) . ?
B2 F7 1.393(7) . ?
B2 F5 1.400(5) . ?
B2 F6 1.402(8) . ?
B2 F12 1.402(13) . ?
B2 F11 1.417(12) . ?
B2 F14 1.424(13) . ?
B2 F10 1.484(12) . ?
